data_7236023
loop_
_publ_author_name
'Preda, Ana Maria'
'Ra\,t, Ciprian I.'
'Silvestru, Cristian'
'Lang, Heinrich'
'R\"uffer, Tobias'
'Mehring, Michael'

_publ_section_title
;
 Hypervalent diorganoantimony(iii) fluorides via diorganoantimony(iii)
 cations -- a general method of synthesis
;
_journal_issue 121
_journal_name_full 'RSC Advances'
_journal_page_first 99832
_journal_paper_doi 10.1039/C5RA21788A
_journal_volume 5
_journal_year 2015
_chemical_formula_moiety 'C38 H44 F N2 Sb'
_chemical_formula_sum 'C38 H44 F N2 Sb'
_chemical_formula_weight 669.50
_space_group_crystal_system orthorhombic
_space_group_IT_number 33
_space_group_name_Hall 'P 2c -2n'
_space_group_name_H-M_alt 'P n a 21'
_atom_sites_solution_hydrogens geom
_audit_creation_method SHELXL-2014/6
_audit_update_record
;
2015-04-04 deposited with the CCDC.
2015-11-10 downloaded from the CCDC.
;
_cell_angle_alpha 90
_cell_angle_beta 90
_cell_angle_gamma 90
_cell_formula_units_Z 4
_cell_length_a 14.847(11)
_cell_length_b 21.755(16)
_cell_length_c 10.693(8)
_cell_measurement_reflns_used 5582
_cell_measurement_temperature 297(2)
_cell_measurement_theta_max 21.98
_cell_measurement_theta_min 2.32
_cell_volume 3454(4)
_computing_structure_refinement 'SHELXL-2014/6 (Sheldrick, 2014)'
_diffrn_ambient_temperature 297(2)
_diffrn_measured_fraction_theta_full 0.976
_diffrn_measured_fraction_theta_max 1.000
_diffrn_measurement_device_type 'CCD area detector'
_diffrn_measurement_method 'phi and omega scans'
_diffrn_radiation_monochromator graphite
_diffrn_radiation_source 'fine-focus sealed tube'
_diffrn_radiation_type MoK\a
_diffrn_radiation_wavelength 0.71073
_diffrn_reflns_av_R_equivalents 0.0499
_diffrn_reflns_av_unetI/netI 0.0511
_diffrn_reflns_Laue_measured_fraction_full 0.976
_diffrn_reflns_Laue_measured_fraction_max 1.000
_diffrn_reflns_limit_h_max 17
_diffrn_reflns_limit_h_min -17
_diffrn_reflns_limit_k_max 25
_diffrn_reflns_limit_k_min -25
_diffrn_reflns_limit_l_max 12
_diffrn_reflns_limit_l_min -12
_diffrn_reflns_number 21151
_diffrn_reflns_point_group_measured_fraction_full 0.969
_diffrn_reflns_point_group_measured_fraction_max 0.993
_diffrn_reflns_theta_full 25.242
_diffrn_reflns_theta_max 24.995
_diffrn_reflns_theta_min 1.661
_exptl_absorpt_coefficient_mu 0.831
_exptl_absorpt_correction_T_max 0.8129
_exptl_absorpt_correction_T_min 0.7769
_exptl_absorpt_correction_type multi-scan
_exptl_absorpt_process_details 'Bruker, 2001.'
_exptl_crystal_colour yellow
_exptl_crystal_density_diffrn 1.288
_exptl_crystal_description block
_exptl_crystal_F_000 1384
_exptl_crystal_size_max 0.320
_exptl_crystal_size_mid 0.290
_exptl_crystal_size_min 0.260
_refine_diff_density_max 1.086
_refine_diff_density_min -0.800
_refine_diff_density_rms 0.073
_refine_ls_abs_structure_details
;
 Flack x determined using 2071 quotients [(I+)-(I-)]/[(I+)+(I-)]
 (Parsons, Flack and Wagner, Acta Cryst. B69 (2013) 249-259).
;
_refine_ls_abs_structure_Flack 0.017(15)
_refine_ls_extinction_method none
_refine_ls_goodness_of_fit_ref 1.075
_refine_ls_hydrogen_treatment constr
_refine_ls_matrix_type full
_refine_ls_number_parameters 387
_refine_ls_number_reflns 6049
_refine_ls_number_restraints 1
_refine_ls_restrained_S_all 1.075
_refine_ls_R_factor_all 0.0577
_refine_ls_R_factor_gt 0.0476
_refine_ls_shift/su_max 0.001
_refine_ls_shift/su_mean 0.000
_refine_ls_structure_factor_coef Fsqd
_refine_ls_weighting_details 'w=1/[\s^2^(Fo^2^)+(0.0566P)^2^+0.1810P] where P=(Fo^2^+2Fc^2^)/3'
_refine_ls_weighting_scheme calc
_refine_ls_wR_factor_gt 0.1028
_refine_ls_wR_factor_ref 0.1078
_reflns_Friedel_coverage 0.877
_reflns_Friedel_fraction_full 0.962
_reflns_Friedel_fraction_max 0.985
_reflns_number_gt 5253
_reflns_number_total 6049
_reflns_threshold_expression 'I > 2\s(I)'
_cod_data_source_file c5ra21788a2.cif
_cod_data_source_block 577r
_cod_original_cell_volume 3454(5)
_cod_database_code 7236023
_shelx_space_group_comment
;
The symmetry employed for this shelxl refinement is uniquely defined
by the following loop, which should always be used as a source of
symmetry information in preference to the above space-group names.
They are only intended as comments.
;
_shelx_estimated_absorpt_t_min 0.777
_shelx_estimated_absorpt_t_max 0.813
_shelxl_version_number 2014/6

loop_
_space_group_symop_operation_xyz
'x, y, z'
'-x, -y, z+1/2'
'x+1/2, -y+1/2, z'
'-x+1/2, y+1/2, z+1/2'

loop_
_atom_site_label
_atom_site_type_symbol
_atom_site_fract_x
_atom_site_fract_y
_atom_site_fract_z
_atom_site_U_iso_or_equiv
_atom_site_adp_type
_atom_site_occupancy
_atom_site_site_symmetry_order
_atom_site_calc_flag
_atom_site_refinement_flags_posn
_atom_site_refinement_flags_adp
C1 C 0.4457(4) 0.1075(3) 0.9111(10) 0.0391(17) Uani 1 1 d . .
C2 C 0.4547(5) 0.0649(3) 0.8092(7) 0.0392(17) Uani 1 1 d . .
C3 C 0.4055(5) 0.0106(4) 0.8105(9) 0.057(2) Uani 1 1 d . .
H3 H 0.4127 -0.0177 0.7461 0.068 Uiso 1 1 calc R U
C4 C 0.3458(5) -0.0017(4) 0.9073(14) 0.069(3) Uani 1 1 d . .
H4 H 0.3127 -0.0379 0.9079 0.083 Uiso 1 1 calc R U
C5 C 0.3364(6) 0.0395(5) 1.0004(10) 0.067(3) Uani 1 1 d . .
H5 H 0.2954 0.0317 1.0642 0.080 Uiso 1 1 calc R U
C6 C 0.3862(6) 0.0934(4) 1.0035(9) 0.058(2) Uani 1 1 d . .
H6 H 0.3789 0.1205 1.0701 0.070 Uiso 1 1 calc R U
C7 C 0.5122(5) 0.0795(4) 0.7027(8) 0.0461(19) Uani 1 1 d . .
H7 H 0.5158 0.0514 0.6374 0.055 Uiso 1 1 calc R U
C8 C 0.5981(5) 0.1444(3) 0.5765(8) 0.0424(18) Uani 1 1 d . .
C9 C 0.5443(6) 0.1535(4) 0.4718(9) 0.050(2) Uani 1 1 d . .
C10 C 0.5875(7) 0.1677(4) 0.3587(8) 0.059(3) Uani 1 1 d . .
H10 H 0.5533 0.1731 0.2867 0.071 Uiso 1 1 calc R U
C11 C 0.6796(8) 0.1736(5) 0.3525(9) 0.069(3) Uani 1 1 d . .
H11 H 0.7072 0.1824 0.2765 0.083 Uiso 1 1 calc R U
C12 C 0.7312(7) 0.1665(5) 0.4591(10) 0.062(3) Uani 1 1 d . .
H12 H 0.7934 0.1709 0.4543 0.074 Uiso 1 1 calc R U
C13 C 0.6918(5) 0.1530(4) 0.5724(8) 0.052(2) Uani 1 1 d . .
C14 C 0.4415(6) 0.1487(4) 0.4707(9) 0.063(2) Uani 1 1 d . .
H14 H 0.4216 0.1465 0.5580 0.075 Uiso 1 1 calc R U
C15 C 0.3994(7) 0.2055(4) 0.4141(15) 0.083(3) Uani 1 1 d . .
H15A H 0.4164 0.2086 0.3277 0.124 Uiso 1 1 calc R U
H15B H 0.4201 0.2413 0.4583 0.124 Uiso 1 1 calc R U
H15C H 0.3350 0.2028 0.4204 0.124 Uiso 1 1 calc R U
C16 C 0.4084(6) 0.0907(4) 0.4056(16) 0.085(3) Uani 1 1 d . .
H16A H 0.4258 0.0918 0.3191 0.127 Uiso 1 1 calc R U
H16B H 0.3439 0.0885 0.4115 0.127 Uiso 1 1 calc R U
H16C H 0.4345 0.0553 0.4450 0.127 Uiso 1 1 calc R U
C17 C 0.7510(6) 0.1454(5) 0.6866(9) 0.060(2) Uani 1 1 d . .
H17 H 0.7116 0.1487 0.7599 0.072 Uiso 1 1 calc R U
C18 C 0.8211(9) 0.1959(6) 0.6985(15) 0.107(5) Uani 1 1 d . .
H18A H 0.8550 0.1901 0.7740 0.161 Uiso 1 1 calc R U
H18B H 0.7915 0.2352 0.7011 0.161 Uiso 1 1 calc R U
H18C H 0.8609 0.1945 0.6279 0.161 Uiso 1 1 calc R U
C19 C 0.7937(12) 0.0828(7) 0.6914(15) 0.130(6) Uani 1 1 d . .
H19A H 0.8273 0.0759 0.6160 0.195 Uiso 1 1 calc R U
H19B H 0.7477 0.0521 0.6992 0.195 Uiso 1 1 calc R U
H19C H 0.8335 0.0805 0.7621 0.195 Uiso 1 1 calc R U
C20 C 0.6385(5) 0.1594(3) 0.9782(7) 0.0388(17) Uani 1 1 d . .
C21 C 0.7114(5) 0.1992(3) 1.0042(8) 0.0447(19) Uani 1 1 d . .
C22 C 0.7947(6) 0.1753(5) 1.0413(8) 0.050(2) Uani 1 1 d . .
H22 H 0.8426 0.2016 1.0585 0.060 Uiso 1 1 calc R U
C23 C 0.8058(7) 0.1120(5) 1.0525(9) 0.065(3) Uani 1 1 d . .
H23 H 0.8619 0.0959 1.0729 0.078 Uiso 1 1 calc R U
C24 C 0.7348(7) 0.0737(4) 1.0335(10) 0.069(3) Uani 1 1 d . .
H24 H 0.7411 0.0317 1.0462 0.083 Uiso 1 1 calc R U
C25 C 0.6529(6) 0.0977(4) 0.9953(8) 0.054(2) Uani 1 1 d . .
H25 H 0.6055 0.0707 0.9805 0.065 Uiso 1 1 calc R U
C26 C 0.7016(5) 0.2663(4) 0.9966(7) 0.0423(18) Uani 1 1 d . .
H26 H 0.7522 0.2912 1.0040 0.051 Uiso 1 1 calc R U
C27 C 0.6131(5) 0.3560(4) 0.9748(8) 0.0400(19) Uani 1 1 d . .
C28 C 0.6165(6) 0.3873(5) 0.8616(7) 0.058(3) Uani 1 1 d . .
C29 C 0.5956(8) 0.4487(5) 0.8576(10) 0.077(3) Uani 1 1 d . .
H29 H 0.5978 0.4703 0.7826 0.093 Uiso 1 1 calc R U
C30 C 0.5709(9) 0.4786(5) 0.9695(15) 0.087(4) Uani 1 1 d . .
H30 H 0.5579 0.5204 0.9684 0.104 Uiso 1 1 calc R U
C31 C 0.5657(7) 0.4472(4) 1.0785(11) 0.071(3) Uani 1 1 d . .
H31 H 0.5475 0.4677 1.1504 0.085 Uiso 1 1 calc R U
C32 C 0.5868(6) 0.3852(4) 1.0857(9) 0.052(2) Uani 1 1 d . .
C33 C 0.6426(7) 0.3528(5) 0.7408(9) 0.072(3) Uani 1 1 d . .
H33 H 0.6518 0.3097 0.7643 0.087 Uiso 1 1 calc R U
C34 C 0.7296(8) 0.3752(7) 0.6900(13) 0.122(5) Uani 1 1 d . .
H34A H 0.7450 0.3520 0.6167 0.183 Uiso 1 1 calc R U
H34B H 0.7758 0.3703 0.7520 0.183 Uiso 1 1 calc R U
H34C H 0.7242 0.4179 0.6686 0.183 Uiso 1 1 calc R U
C35 C 0.5717(10) 0.3535(11) 0.6476(14) 0.173(9) Uani 1 1 d . .
H35A H 0.5747 0.3911 0.6007 0.260 Uiso 1 1 calc R U
H35B H 0.5142 0.3505 0.6882 0.260 Uiso 1 1 calc R U
H35C H 0.5793 0.3192 0.5920 0.260 Uiso 1 1 calc R U
C36 C 0.5830(7) 0.3501(5) 1.2102(8) 0.064(3) Uani 1 1 d . .
H36 H 0.5787 0.3064 1.1885 0.077 Uiso 1 1 calc R U
C37 C 0.6675(9) 0.3573(8) 1.2782(11) 0.127(6) Uani 1 1 d . .
H37A H 0.7170 0.3475 1.2240 0.190 Uiso 1 1 calc R U
H37B H 0.6680 0.3301 1.3490 0.190 Uiso 1 1 calc R U
H37C H 0.6731 0.3990 1.3065 0.190 Uiso 1 1 calc R U
C38 C 0.5026(7) 0.3640(8) 1.2907(11) 0.102(5) Uani 1 1 d . .
H38A H 0.4486 0.3596 1.2421 0.154 Uiso 1 1 calc R U
H38B H 0.5068 0.4054 1.3215 0.154 Uiso 1 1 calc R U
H38C H 0.5010 0.3359 1.3599 0.154 Uiso 1 1 calc R U
N1 N 0.5576(4) 0.1287(3) 0.6951(5) 0.0375(14) Uani 1 1 d . .
N2 N 0.6251(5) 0.2904(3) 0.9798(6) 0.0436(16) Uani 1 1 d . .
F1 F 0.4620(3) 0.2149(2) 1.0660(5) 0.0617(13) Uani 1 1 d . .
Sb1 Sb 0.51462(3) 0.19534(2) 0.89876(10) 0.04108(16) Uani 1 1 d . .

loop_
_atom_site_aniso_label
_atom_site_aniso_U_11
_atom_site_aniso_U_22
_atom_site_aniso_U_33
_atom_site_aniso_U_23
_atom_site_aniso_U_13
_atom_site_aniso_U_12
C1 0.039(3) 0.048(4) 0.031(4) 0.007(5) 0.003(4) -0.001(3)
C2 0.034(4) 0.042(4) 0.042(5) 0.003(4) -0.009(3) -0.006(3)
C3 0.051(5) 0.047(5) 0.072(6) 0.008(5) -0.010(5) -0.002(4)
C4 0.056(5) 0.058(5) 0.093(7) 0.030(8) 0.015(8) -0.016(4)
C5 0.054(6) 0.085(7) 0.061(6) 0.025(6) 0.013(5) -0.012(5)
C6 0.050(5) 0.071(6) 0.053(6) 0.010(5) 0.011(4) -0.004(4)
C7 0.049(4) 0.044(5) 0.045(5) -0.009(4) -0.004(4) 0.001(4)
C8 0.051(5) 0.034(4) 0.042(5) -0.007(4) 0.006(4) -0.007(3)
C9 0.056(6) 0.048(5) 0.045(6) -0.005(4) 0.005(4) 0.000(4)
C10 0.076(7) 0.068(6) 0.033(6) 0.008(4) 0.004(4) 0.004(5)
C11 0.092(9) 0.073(6) 0.043(6) 0.009(5) 0.025(6) -0.003(6)
C12 0.054(6) 0.070(6) 0.061(6) -0.008(5) 0.023(5) -0.017(5)
C13 0.060(5) 0.046(5) 0.049(5) -0.017(4) 0.014(4) -0.012(4)
C14 0.063(6) 0.075(6) 0.050(5) 0.002(5) -0.001(5) 0.019(5)
C15 0.091(7) 0.089(7) 0.069(9) 0.006(7) 0.001(8) 0.029(5)
C16 0.073(5) 0.086(6) 0.095(8) -0.028(9) -0.019(10) 0.013(5)
C17 0.053(5) 0.080(7) 0.047(5) -0.020(5) 0.013(4) -0.018(5)
C18 0.085(9) 0.138(13) 0.099(11) -0.004(8) 0.007(8) -0.056(8)
C19 0.169(15) 0.129(12) 0.092(10) -0.036(9) -0.066(10) 0.044(11)
C20 0.039(4) 0.046(5) 0.031(4) -0.003(4) -0.004(3) 0.012(3)
C21 0.047(5) 0.052(5) 0.036(4) -0.003(4) 0.000(3) -0.001(4)
C22 0.044(5) 0.067(6) 0.040(5) -0.002(4) -0.004(4) -0.006(4)
C23 0.061(6) 0.086(8) 0.048(6) -0.002(5) -0.008(5) 0.020(5)
C24 0.068(6) 0.056(6) 0.083(8) 0.000(5) -0.028(6) 0.016(5)
C25 0.054(5) 0.053(5) 0.055(6) -0.009(4) -0.014(4) 0.006(4)
C26 0.050(5) 0.048(5) 0.029(4) -0.003(4) -0.004(3) -0.007(4)
C27 0.050(5) 0.039(5) 0.031(5) 0.004(4) -0.006(4) -0.008(4)
C28 0.063(5) 0.069(6) 0.042(6) 0.004(4) -0.009(4) -0.012(5)
C29 0.097(8) 0.070(8) 0.066(8) 0.032(6) -0.014(5) -0.002(6)
C30 0.102(9) 0.049(7) 0.110(11) 0.021(7) -0.026(8) 0.013(6)
C31 0.079(7) 0.057(6) 0.078(7) -0.015(6) -0.012(6) 0.009(5)
C32 0.061(5) 0.046(5) 0.049(6) -0.001(4) -0.011(4) -0.002(4)
C33 0.090(7) 0.086(8) 0.040(6) 0.011(5) -0.002(5) -0.012(6)
C34 0.076(8) 0.173(14) 0.117(11) -0.046(11) 0.013(8) -0.039(9)
C35 0.087(11) 0.36(3) 0.068(10) -0.068(15) -0.023(8) -0.003(14)
C36 0.099(8) 0.065(6) 0.028(5) -0.002(4) 0.006(5) 0.018(5)
C37 0.094(9) 0.222(18) 0.065(8) 0.037(10) -0.027(7) 0.008(10)
C38 0.093(8) 0.164(14) 0.051(7) 0.010(8) 0.004(6) 0.016(8)
N1 0.037(3) 0.040(4) 0.035(4) 0.002(3) 0.000(3) -0.005(3)
N2 0.050(4) 0.047(4) 0.034(4) -0.009(3) -0.004(3) -0.007(3)
F1 0.062(3) 0.067(3) 0.057(3) -0.016(3) 0.016(3) 0.004(2)
Sb1 0.0394(2) 0.0417(3) 0.0422(3) -0.0008(4) -0.0025(5) 0.00309(18)

loop_
_atom_type_symbol
_atom_type_description
_atom_type_scat_dispersion_real
_atom_type_scat_dispersion_imag
_atom_type_scat_source
C C 0.0033 0.0016 'International Tables Vol C Tables 4.2.6.8 and 6.1.1.4'
H H 0.0000 0.0000 'International Tables Vol C Tables 4.2.6.8 and 6.1.1.4'
N N 0.0061 0.0033 'International Tables Vol C Tables 4.2.6.8 and 6.1.1.4'
F F 0.0171 0.0103 'International Tables Vol C Tables 4.2.6.8 and 6.1.1.4'
Sb Sb -0.5866 1.5461 'International Tables Vol C Tables 4.2.6.8 and 6.1.1.4'

loop_
_geom_angle_atom_site_label_1
_geom_angle_atom_site_label_2
_geom_angle_atom_site_label_3
_geom_angle
C6 C1 C2 117.8(7)
C6 C1 Sb1 123.2(7)
C2 C1 Sb1 118.6(6)
C3 C2 C1 119.5(7)
C3 C2 C7 120.0(8)
C1 C2 C7 120.4(6)
C2 C3 C4 120.4(9)
C2 C3 H3 119.8
C4 C3 H3 119.8
C5 C4 C3 119.3(8)
C5 C4 H4 120.4
C3 C4 H4 120.4
C4 C5 C6 121.7(9)
C4 C5 H5 119.2
C6 C5 H5 119.2
C1 C6 C5 121.3(9)
C1 C6 H6 119.4
C5 C6 H6 119.4
N1 C7 C2 123.0(7)
N1 C7 H7 118.5
C2 C7 H7 118.5
C9 C8 C13 121.7(8)
C9 C8 N1 120.1(7)
C13 C8 N1 118.2(7)
C8 C9 C10 117.6(7)
C8 C9 C14 124.8(8)
C10 C9 C14 117.7(8)
C11 C10 C9 121.1(8)
C11 C10 H10 119.5
C9 C10 H10 119.5
C10 C11 C12 120.0(8)
C10 C11 H11 120.0
C12 C11 H11 120.0
C13 C12 C11 121.0(8)
C13 C12 H12 119.5
C11 C12 H12 119.5
C12 C13 C8 118.5(9)
C12 C13 C17 119.1(8)
C8 C13 C17 122.4(7)
C15 C14 C16 111.1(9)
C15 C14 C9 111.1(8)
C16 C14 C9 112.5(7)
C15 C14 H14 107.3
C16 C14 H14 107.3
C9 C14 H14 107.3
C14 C15 H15A 109.5
C14 C15 H15B 109.5
H15A C15 H15B 109.5
C14 C15 H15C 109.5
H15A C15 H15C 109.5
H15B C15 H15C 109.5
C14 C16 H16A 109.5
C14 C16 H16B 109.5
H16A C16 H16B 109.5
C14 C16 H16C 109.5
H16A C16 H16C 109.5
H16B C16 H16C 109.5
C19 C17 C13 111.8(8)
C19 C17 C18 111.3(10)
C13 C17 C18 112.7(9)
C19 C17 H17 106.9
C13 C17 H17 106.9
C18 C17 H17 106.9
C17 C18 H18A 109.5
C17 C18 H18B 109.5
H18A C18 H18B 109.5
C17 C18 H18C 109.5
H18A C18 H18C 109.5
H18B C18 H18C 109.5
C17 C19 H19A 109.5
C17 C19 H19B 109.5
H19A C19 H19B 109.5
C17 C19 H19C 109.5
H19A C19 H19C 109.5
H19B C19 H19C 109.5
C25 C20 C21 117.0(7)
C25 C20 Sb1 122.5(6)
C21 C20 Sb1 120.3(5)
C22 C21 C20 120.3(7)
C22 C21 C26 118.2(7)
C20 C21 C26 121.4(7)
C23 C22 C21 119.7(9)
C23 C22 H22 120.1
C21 C22 H22 120.1
C24 C23 C22 120.2(9)
C24 C23 H23 119.9
C22 C23 H23 119.9
C23 C24 C25 119.7(9)
C23 C24 H24 120.2
C25 C24 H24 120.2
C20 C25 C24 123.0(8)
C20 C25 H25 118.5
C24 C25 H25 118.5
N2 C26 C21 120.6(7)
N2 C26 H26 119.7
C21 C26 H26 119.7
C28 C27 C32 121.7(7)
C28 C27 N2 120.9(8)
C32 C27 N2 116.9(7)
C29 C28 C27 119.7(9)
C29 C28 C33 120.3(9)
C27 C28 C33 120.0(9)
C28 C29 C30 118.8(9)
C28 C29 H29 120.6
C30 C29 H29 120.6
C31 C30 C29 120.8(9)
C31 C30 H30 119.6
C29 C30 H30 119.6
C30 C31 C32 121.8(10)
C30 C31 H31 119.1
C32 C31 H31 119.1
C31 C32 C27 117.2(9)
C31 C32 C36 121.6(9)
C27 C32 C36 121.2(8)
C35 C33 C34 112.1(11)
C35 C33 C28 112.9(11)
C34 C33 C28 111.4(9)
C35 C33 H33 106.6
C34 C33 H33 106.6
C28 C33 H33 106.6
C33 C34 H34A 109.5
C33 C34 H34B 109.5
H34A C34 H34B 109.5
C33 C34 H34C 109.5
H34A C34 H34C 109.5
H34B C34 H34C 109.5
C33 C35 H35A 109.5
C33 C35 H35B 109.5
H35A C35 H35B 109.5
C33 C35 H35C 109.5
H35A C35 H35C 109.5
H35B C35 H35C 109.5
C37 C36 C38 112.1(9)
C37 C36 C32 110.3(9)
C38 C36 C32 115.2(9)
C37 C36 H36 106.2
C38 C36 H36 106.2
C32 C36 H36 106.2
C36 C37 H37A 109.5
C36 C37 H37B 109.5
H37A C37 H37B 109.5
C36 C37 H37C 109.5
H37A C37 H37C 109.5
H37B C37 H37C 109.5
C36 C38 H38A 109.5
C36 C38 H38B 109.5
H38A C38 H38B 109.5
C36 C38 H38C 109.5
H38A C38 H38C 109.5
H38B C38 H38C 109.5
C7 N1 C8 118.5(6)
C26 N2 C27 121.8(7)
F1 Sb1 C20 93.4(3)
F1 Sb1 C1 87.1(3)
C20 Sb1 C1 93.3(3)

loop_
_geom_bond_atom_site_label_1
_geom_bond_atom_site_label_2
_geom_bond_distance
C1 C6 1.360(12)
C1 C2 1.436(12)
C1 Sb1 2.172(7)
C2 C3 1.388(10)
C2 C7 1.459(12)
C3 C4 1.389(14)
C3 H3 0.9300
C4 C5 1.347(14)
C4 H4 0.9300
C5 C6 1.387(13)
C5 H5 0.9300
C6 H6 0.9300
C7 N1 1.268(9)
C7 H7 0.9300
C8 C9 1.390(12)
C8 C13 1.403(10)
C8 N1 1.444(9)
C9 C10 1.404(11)
C9 C14 1.530(13)
C10 C11 1.375(14)
C10 H10 0.9300
C11 C12 1.381(13)
C11 H11 0.9300
C12 C13 1.377(12)
C12 H12 0.9300
C13 C17 1.515(13)
C14 C15 1.512(13)
C14 C16 1.523(12)
C14 H14 0.9800
C15 H15A 0.9600
C15 H15B 0.9600
C15 H15C 0.9600
C16 H16A 0.9600
C16 H16B 0.9600
C16 H16C 0.9600
C17 C19 1.503(16)
C17 C18 1.518(13)
C17 H17 0.9800
C18 H18A 0.9600
C18 H18B 0.9600
C18 H18C 0.9600
C19 H19A 0.9600
C19 H19B 0.9600
C19 H19C 0.9600
C20 C25 1.372(11)
C20 C21 1.415(11)
C20 Sb1 2.172(7)
C21 C22 1.399(12)
C21 C26 1.468(11)
C22 C23 1.392(13)
C22 H22 0.9300
C23 C24 1.358(13)
C23 H23 0.9300
C24 C25 1.384(12)
C24 H24 0.9300
C25 H25 0.9300
C26 N2 1.264(10)
C26 H26 0.9300
C27 C28 1.390(11)
C27 C32 1.400(12)
C27 N2 1.440(10)
C28 C29 1.372(15)
C28 C33 1.543(13)
C29 C30 1.410(16)
C29 H29 0.9300
C30 C31 1.353(16)
C30 H30 0.9300
C31 C32 1.386(12)
C31 H31 0.9300
C32 C36 1.536(12)
C33 C35 1.450(16)
C33 C34 1.483(15)
C33 H33 0.9800
C34 H34A 0.9600
C34 H34B 0.9600
C34 H34C 0.9600
C35 H35A 0.9600
C35 H35B 0.9600
C35 H35C 0.9600
C36 C37 1.459(15)
C36 C38 1.502(14)
C36 H36 0.9800
C37 H37A 0.9600
C37 H37B 0.9600
C37 H37C 0.9600
C38 H38A 0.9600
C38 H38B 0.9600
C38 H38C 0.9600
F1 Sb1 1.998(5)

loop_
_geom_torsion_atom_site_label_1
_geom_torsion_atom_site_label_2
_geom_torsion_atom_site_label_3
_geom_torsion_atom_site_label_4
_geom_torsion
C6 C1 C2 C3 -2.3(11)
Sb1 C1 C2 C3 -174.9(6)
C6 C1 C2 C7 175.4(7)
Sb1 C1 C2 C7 2.8(10)
C1 C2 C3 C4 2.2(12)
C7 C2 C3 C4 -175.5(8)
C2 C3 C4 C5 -0.4(14)
C3 C4 C5 C6 -1.4(15)
C2 C1 C6 C5 0.6(13)
Sb1 C1 C6 C5 172.8(7)
C4 C5 C6 C1 1.3(15)
C3 C2 C7 N1 178.9(7)
C1 C2 C7 N1 1.2(12)
C13 C8 C9 C10 4.3(13)
N1 C8 C9 C10 -179.0(7)
C13 C8 C9 C14 -176.3(7)
N1 C8 C9 C14 0.5(12)
C8 C9 C10 C11 -1.4(14)
C14 C9 C10 C11 179.1(8)
C9 C10 C11 C12 -1.0(16)
C10 C11 C12 C13 0.5(17)
C11 C12 C13 C8 2.3(15)
C11 C12 C13 C17 179.8(9)
C9 C8 C13 C12 -4.7(12)
N1 C8 C13 C12 178.5(8)
C9 C8 C13 C17 177.8(8)
N1 C8 C13 C17 1.0(11)
C8 C9 C14 C15 128.0(10)
C10 C9 C14 C15 -52.5(12)
C8 C9 C14 C16 -106.7(11)
C10 C9 C14 C16 72.8(12)
C12 C13 C17 C19 -80.3(13)
C8 C13 C17 C19 97.1(12)
C12 C13 C17 C18 46.0(13)
C8 C13 C17 C18 -136.6(9)
C25 C20 C21 C22 2.2(12)
Sb1 C20 C21 C22 -172.4(6)
C25 C20 C21 C26 -176.2(8)
Sb1 C20 C21 C26 9.2(10)
C20 C21 C22 C23 0.0(13)
C26 C21 C22 C23 178.5(8)
C21 C22 C23 C24 -3.3(14)
C22 C23 C24 C25 4.1(16)
C21 C20 C25 C24 -1.4(13)
Sb1 C20 C25 C24 173.1(7)
C23 C24 C25 C20 -1.8(16)
C22 C21 C26 N2 -170.6(7)
C20 C21 C26 N2 7.9(12)
C32 C27 C28 C29 1.5(14)
N2 C27 C28 C29 173.2(8)
C32 C27 C28 C33 -177.8(8)
N2 C27 C28 C33 -6.1(13)
C27 C28 C29 C30 -0.2(16)
C33 C28 C29 C30 179.1(11)
C28 C29 C30 C31 -1.5(19)
C29 C30 C31 C32 1.9(18)
C30 C31 C32 C27 -0.6(15)
C30 C31 C32 C36 178.6(10)
C28 C27 C32 C31 -1.1(13)
N2 C27 C32 C31 -173.1(8)
C28 C27 C32 C36 179.7(9)
N2 C27 C32 C36 7.7(12)
C29 C28 C33 C35 -60.6(16)
C27 C28 C33 C35 118.7(14)
C29 C28 C33 C34 66.6(14)
C27 C28 C33 C34 -114.1(12)
C31 C32 C36 C37 -85.5(13)
C27 C32 C36 C37 93.7(12)
C31 C32 C36 C38 42.6(14)
C27 C32 C36 C38 -138.2(10)
C2 C7 N1 C8 -168.0(7)
C9 C8 N1 C7 60.7(10)
C13 C8 N1 C7 -122.5(8)
C21 C26 N2 C27 178.5(7)
C28 C27 N2 C26 91.8(10)
C32 C27 N2 C26 -96.1(10)
